data_2223778
loop_
_publ_author_name
'Nielsen, Anne'
'McKenzie, Christine J.'
'Bond, Andrew D.'

_publ_section_title
;Trichlorido[(methyl{2-[methyl(2-pyridylmethyl)amino]ethyl}amino)acetonitrile]iron(III)
 methanol hemisolvate
;
_journal_coeditor_code HB5138
_journal_issue 11
_journal_name_full 'Acta Crystallographica Section E'
_journal_page_first m1437
_journal_paper_doi 10.1107/S160053680904375X
_journal_volume 65
_journal_year 2009
_chemical_formula_iupac '[Fe Cl3 (C12 H18 N4)], 0.5C H4 O'
_chemical_formula_moiety 'C12 H18 Cl3 Fe N4, 0.5(C H4 O)'
_chemical_formula_sum 'C12.5 H20 Cl3 Fe N4 O0.5'
_chemical_formula_weight 396.53
_chemical_name_systematic
;
Trichlorido[(methyl{2-[methyl(2-
pyridylmethyl)amino]ethyl}amino)acetonitrile]iron(III) methanol hemisolvate
;
_space_group_IT_number 15
_symmetry_cell_setting monoclinic
_symmetry_space_group_name_Hall '-C 2yc'
_symmetry_space_group_name_H-M 'C 1 2/c 1'
_atom_sites_solution_hydrogens geom
_atom_sites_solution_primary direct
_atom_sites_solution_secondary difmap
_cell_angle_alpha 90.00
_cell_angle_beta 116.733(3)
_cell_angle_gamma 90.00
_cell_formula_units_Z 8
_cell_length_a 34.243(2)
_cell_length_b 7.1331(5)
_cell_length_c 15.4835(11)
_cell_measurement_reflns_used 5350
_cell_measurement_temperature 180(2)
_cell_measurement_theta_max 21.57
_cell_measurement_theta_min 2.63
_cell_volume 3377.7(4)
_computing_cell_refinement 'SAINT (Bruker, 2004)'
_computing_data_collection 'APEX2 (Bruker, 2004)'
_computing_data_reduction 'SAINT (Bruker, 2004)'
_computing_molecular_graphics 'SHELXTL (Sheldrick, 2008)'
_computing_publication_material 'SHELXTL (Sheldrick, 2008)'
_computing_structure_refinement 'SHELXTL (Sheldrick, 2008)'
_computing_structure_solution 'SHELXTL (Sheldrick, 2008)'
_diffrn_ambient_temperature 180(2)
_diffrn_measured_fraction_theta_full 0.981
_diffrn_measured_fraction_theta_max 0.981
_diffrn_measurement_device_type 'Bruker--Nonius X8 APEXII CCD'
_diffrn_measurement_method 'Thin-slice \w and \f'
_diffrn_radiation_monochromator graphite
_diffrn_radiation_source 'fine-focus sealed tube'
_diffrn_radiation_type MoK\a
_diffrn_radiation_wavelength 0.71073
_diffrn_reflns_av_R_equivalents 0.0658
_diffrn_reflns_av_sigmaI/netI 0.0484
_diffrn_reflns_limit_h_max 40
_diffrn_reflns_limit_h_min -37
_diffrn_reflns_limit_k_max 8
_diffrn_reflns_limit_k_min -8
_diffrn_reflns_limit_l_max 18
_diffrn_reflns_limit_l_min -18
_diffrn_reflns_number 38084
_diffrn_reflns_theta_full 25.03
_diffrn_reflns_theta_max 25.03
_diffrn_reflns_theta_min 3.74
_diffrn_standards_number 0
_exptl_absorpt_coefficient_mu 1.368
_exptl_absorpt_correction_T_max 0.875
_exptl_absorpt_correction_T_min 0.744
_exptl_absorpt_correction_type multi-scan
_exptl_absorpt_process_details '(SADABS; Bruker, 2004)'
_exptl_crystal_colour yellow
_exptl_crystal_density_diffrn 1.559
_exptl_crystal_density_method 'not measured'
_exptl_crystal_description block
_exptl_crystal_F_000 1632
_exptl_crystal_size_max 0.18
_exptl_crystal_size_mid 0.10
_exptl_crystal_size_min 0.10
_refine_diff_density_max 0.481
_refine_diff_density_min -0.453
_refine_ls_extinction_method none
_refine_ls_goodness_of_fit_ref 1.067
_refine_ls_hydrogen_treatment constr
_refine_ls_matrix_type full
_refine_ls_number_parameters 196
_refine_ls_number_reflns 2937
_refine_ls_number_restraints 0
_refine_ls_restrained_S_all 1.067
_refine_ls_R_factor_all 0.0707
_refine_ls_R_factor_gt 0.0398
_refine_ls_shift/su_max 0.000
_refine_ls_shift/su_mean 0.000
_refine_ls_structure_factor_coef Fsqd
_refine_ls_weighting_details 'calc w=1/[\s^2^(Fo^2^)+(0.0478P)^2^+6.3520P] where P=(Fo^2^+2Fc^2^)/3'
_refine_ls_weighting_scheme calc
_refine_ls_wR_factor_gt 0.0976
_refine_ls_wR_factor_ref 0.1054
_reflns_number_gt 2033
_reflns_number_total 2937
_reflns_threshold_expression I>2\s(I)
_cod_data_source_file hb5138.cif
_cod_data_source_block I
_cod_original_cell_volume 3377.8(4)
_cod_original_sg_symbol_H-M 'C 2/c'
_cod_original_formula_sum 'C12.50 H20 Cl3 Fe N4 O0.50'
_cod_database_code 2223778
_cod_database_fobs_code 2223778

loop_
_symmetry_equiv_pos_as_xyz
'x, y, z'
'-x, y, -z+1/2'
'x+1/2, y+1/2, z'
'-x+1/2, y+1/2, -z+1/2'
'-x, -y, -z'
'x, -y, z-1/2'
'-x+1/2, -y+1/2, -z'
'x+1/2, -y+1/2, z-1/2'

loop_
_atom_site_type_symbol
_atom_site_label
_atom_site_fract_x
_atom_site_fract_y
_atom_site_fract_z
_atom_site_U_iso_or_equiv
_atom_site_adp_type
_atom_site_calc_flag
_atom_site_refinement_flags
_atom_site_occupancy
_atom_site_disorder_assembly
_atom_site_disorder_group
Fe Fe1 0.132445(17) 0.50145(7) 0.14178(4) 0.02864(18) Uani d . 1 . .
Cl Cl1 0.19634(3) 0.65429(14) 0.23597(8) 0.0446(3) Uani d . 1 . .
Cl Cl2 0.09339(3) 0.60710(15) 0.21941(7) 0.0419(3) Uani d . 1 . .
Cl Cl3 0.10936(3) 0.71324(14) 0.01386(7) 0.0449(3) Uani d . 1 . .
N N1 0.07912(9) 0.3232(4) 0.0431(2) 0.0303(7) Uani d . 1 . .
N N2 0.16333(9) 0.3137(4) 0.0744(2) 0.0301(7) Uani d . 1 . .
N N3 0.15694(10) 0.2550(4) 0.2523(2) 0.0310(7) Uani d . 1 . .
C C1 0.03944(12) 0.3100(5) 0.0400(3) 0.0362(10) Uani d . 1 . .
H H1A 0.0349 0.3647 0.0907 0.043 Uiso calc R 1 . .
C C2 0.00547(13) 0.2210(6) -0.0332(3) 0.0425(11) Uani d . 1 . .
H H2A -0.0225 0.2177 -0.0343 0.051 Uiso calc R 1 . .
C C3 0.01180(14) 0.1367(6) -0.1051(3) 0.0476(11) Uani d . 1 . .
H H3A -0.0115 0.0715 -0.1557 0.057 Uiso calc R 1 . .
C C4 0.05248(14) 0.1471(6) -0.1034(3) 0.0439(11) Uani d . 1 . .
H H4A 0.0576 0.0897 -0.1527 0.053 Uiso calc R 1 . .
C C5 0.08561(12) 0.2433(5) -0.0281(3) 0.0334(9) Uani d . 1 . .
C C6 0.12956(13) 0.2725(6) -0.0253(3) 0.0373(10) Uani d . 1 . .
H H6A 0.1379 0.1584 -0.0494 0.045 Uiso calc R 1 . .
H H6B 0.1279 0.3779 -0.0684 0.045 Uiso calc R 1 . .
C C7 0.20174(12) 0.3989(6) 0.0690(3) 0.0399(10) Uani d . 1 . .
H H7A 0.2138 0.3098 0.0392 0.060 Uiso calc R 1 . .
H H7B 0.2241 0.4296 0.1344 0.060 Uiso calc R 1 . .
H H7C 0.1927 0.5134 0.0300 0.060 Uiso calc R 1 . .
C C8 0.17688(12) 0.1338(5) 0.1299(3) 0.0339(9) Uani d . 1 . .
H H8A 0.2007 0.0754 0.1197 0.041 Uiso calc R 1 . .
H H8B 0.1518 0.0460 0.1058 0.041 Uiso calc R 1 . .
C C9 0.19227(12) 0.1686(5) 0.2357(3) 0.0310(9) Uani d . 1 . .
H H9A 0.2012 0.0485 0.2714 0.037 Uiso calc R 1 . .
H H9B 0.2180 0.2528 0.2604 0.037 Uiso calc R 1 . .
C C10 0.12260(14) 0.1127(6) 0.2399(3) 0.0462(11) Uani d . 1 . .
H H10A 0.1354 0.0147 0.2891 0.069 Uiso calc R 1 . .
H H10B 0.1114 0.0564 0.1754 0.069 Uiso calc R 1 . .
H H10C 0.0986 0.1739 0.2471 0.069 Uiso calc R 1 . .
C C11 0.17554(14) 0.3223(6) 0.3534(3) 0.0466(11) Uani d . 1 . .
H H11A 0.1968 0.4236 0.3625 0.056 Uiso calc R 1 . .
H H11B 0.1518 0.3759 0.3655 0.056 Uiso calc R 1 . .
C C12 0.19758(15) 0.1724(7) 0.4245(3) 0.0495(12) Uani d . 1 . .
N N4 0.21605(14) 0.0568(6) 0.4803(3) 0.0660(12) Uani d . 1 . .
C C1S 0.0000 0.3867(12) 0.2500 0.081(2) Uani d S 1 . .
H H1S1 -0.0264 0.3589 0.1902 0.122 Uiso calc PR 0.50 . .
H H1S2 0.0177 0.4799 0.2369 0.122 Uiso calc PR 0.50 . .
H H1S3 -0.0084 0.4363 0.2983 0.122 Uiso calc PR 0.50 . .
O O1S 0.0231(3) 0.2310(11) 0.2834(5) 0.103(3) Uani d P 0.50 . .
H H1S 0.0438 0.2424 0.3402 0.155 Uiso d PR 0.50 . .

loop_
_atom_site_aniso_label
_atom_site_aniso_U_11
_atom_site_aniso_U_22
_atom_site_aniso_U_33
_atom_site_aniso_U_12
_atom_site_aniso_U_13
_atom_site_aniso_U_23
Fe1 0.0251(3) 0.0238(3) 0.0325(3) -0.0011(2) 0.0090(2) -0.0001(2)
Cl1 0.0361(6) 0.0348(6) 0.0520(7) -0.0047(5) 0.0100(5) -0.0027(5)
Cl2 0.0341(6) 0.0442(6) 0.0442(6) 0.0051(5) 0.0150(5) -0.0080(5)
Cl3 0.0434(6) 0.0320(6) 0.0460(6) -0.0021(5) 0.0083(5) 0.0112(5)
N1 0.0254(18) 0.0280(18) 0.0329(18) 0.0023(14) 0.0090(14) 0.0036(14)
N2 0.0262(18) 0.0366(19) 0.0250(17) -0.0030(14) 0.0095(14) -0.0019(14)
N3 0.0283(18) 0.0358(19) 0.0262(17) -0.0009(14) 0.0098(15) -0.0019(14)
C1 0.028(2) 0.033(2) 0.045(2) -0.0015(18) 0.014(2) 0.0012(19)
C2 0.029(2) 0.040(2) 0.048(3) 0.0003(19) 0.008(2) 0.013(2)
C3 0.033(3) 0.046(3) 0.042(3) -0.007(2) -0.002(2) 0.004(2)
C4 0.044(3) 0.045(3) 0.029(2) -0.004(2) 0.0046(19) -0.0008(19)
C5 0.032(2) 0.033(2) 0.027(2) -0.0023(17) 0.0048(19) 0.0036(18)
C6 0.038(2) 0.046(2) 0.027(2) -0.0031(19) 0.0134(19) -0.0022(18)
C7 0.035(2) 0.048(3) 0.042(2) -0.006(2) 0.022(2) 0.000(2)
C8 0.030(2) 0.034(2) 0.035(2) 0.0039(18) 0.0116(18) -0.0020(18)
C9 0.029(2) 0.028(2) 0.036(2) 0.0025(17) 0.0140(18) 0.0016(17)
C10 0.042(3) 0.042(3) 0.055(3) -0.002(2) 0.022(2) 0.016(2)
C11 0.051(3) 0.049(3) 0.034(2) 0.011(2) 0.014(2) -0.002(2)
C12 0.056(3) 0.052(3) 0.041(3) 0.004(2) 0.022(2) 0.005(2)
N4 0.071(3) 0.071(3) 0.054(3) 0.007(2) 0.027(2) 0.017(2)
C1S 0.073(6) 0.071(6) 0.119(7) 0.000 0.061(5) 0.000
O1S 0.121(7) 0.052(5) 0.074(6) 0.008(5) -0.012(5) 0.008(4)

loop_
_atom_type_symbol
_atom_type_description
_atom_type_scat_dispersion_real
_atom_type_scat_dispersion_imag
_atom_type_scat_source
C C 0.0033 0.0016 'International Tables Vol C Tables 4.2.6.8 and 6.1.1.4'
H H 0.0000 0.0000 'International Tables Vol C Tables 4.2.6.8 and 6.1.1.4'
N N 0.0061 0.0033 'International Tables Vol C Tables 4.2.6.8 and 6.1.1.4'
O O 0.0106 0.0060 'International Tables Vol C Tables 4.2.6.8 and 6.1.1.4'
Cl Cl 0.1484 0.1585 'International Tables Vol C Tables 4.2.6.8 and 6.1.1.4'
Fe Fe 0.3463 0.8444 'International Tables Vol C Tables 4.2.6.8 and 6.1.1.4'

loop_
_geom_angle_atom_site_label_1
_geom_angle_atom_site_label_2
_geom_angle_atom_site_label_3
_geom_angle_site_symmetry_1
_geom_angle_site_symmetry_3
_geom_angle
_geom_angle_publ_flag
N1 Fe1 N2 . . 75.33(11) ?
N1 Fe1 Cl1 . . 169.08(9) ?
N2 Fe1 Cl1 . . 93.76(8) ?
N1 Fe1 Cl2 . . 93.27(8) ?
N2 Fe1 Cl2 . . 162.33(8) ?
Cl1 Fe1 Cl2 . . 97.20(4) ?
N1 Fe1 Cl3 . . 85.73(8) ?
N2 Fe1 Cl3 . . 92.44(8) ?
Cl1 Fe1 Cl3 . . 95.42(4) ?
Cl2 Fe1 Cl3 . . 100.25(4) ?
N1 Fe1 N3 . . 89.21(10) ?
N2 Fe1 N3 . . 78.53(10) ?
Cl1 Fe1 N3 . . 88.06(8) ?
Cl2 Fe1 N3 . . 88.00(8) ?
Cl3 Fe1 N3 . . 170.54(8) ?
C1 N1 C5 . . 118.7(3) ?
C1 N1 Fe1 . . 125.4(3) ?
C5 N1 Fe1 . . 115.2(2) ?
C6 N2 C7 . . 108.6(3) ?
C6 N2 C8 . . 108.8(3) ?
C7 N2 C8 . . 109.2(3) ?
C6 N2 Fe1 . . 107.1(2) ?
C7 N2 Fe1 . . 113.4(2) ?
C8 N2 Fe1 . . 109.6(2) ?
C9 N3 C11 . . 108.8(3) ?
C9 N3 C10 . . 110.5(3) ?
C11 N3 C10 . . 107.1(3) ?
C9 N3 Fe1 . . 103.9(2) ?
C11 N3 Fe1 . . 111.9(2) ?
C10 N3 Fe1 . . 114.5(2) ?
N1 C1 C2 . . 122.3(4) ?
N1 C1 H1A . . 118.9 ?
C2 C1 H1A . . 118.9 ?
C1 C2 C3 . . 119.6(4) ?
C1 C2 H2A . . 120.2 ?
C3 C2 H2A . . 120.2 ?
C2 C3 C4 . . 119.3(4) ?
C2 C3 H3A . . 120.4 ?
C4 C3 H3A . . 120.4 ?
C3 C4 C5 . . 118.5(4) ?
C3 C4 H4A . . 120.7 ?
C5 C4 H4A . . 120.7 ?
N1 C5 C4 . . 121.6(4) ?
N1 C5 C6 . . 116.8(3) ?
C4 C5 C6 . . 121.5(4) ?
N2 C6 C5 . . 111.1(3) ?
N2 C6 H6A . . 109.4 ?
C5 C6 H6A . . 109.4 ?
N2 C6 H6B . . 109.4 ?
C5 C6 H6B . . 109.4 ?
H6A C6 H6B . . 108.0 ?
N2 C7 H7A . . 109.5 ?
N2 C7 H7B . . 109.5 ?
H7A C7 H7B . . 109.5 ?
N2 C7 H7C . . 109.5 ?
H7A C7 H7C . . 109.5 ?
H7B C7 H7C . . 109.5 ?
N2 C8 C9 . . 110.6(3) ?
N2 C8 H8A . . 109.5 ?
C9 C8 H8A . . 109.5 ?
N2 C8 H8B . . 109.5 ?
C9 C8 H8B . . 109.5 ?
H8A C8 H8B . . 108.1 ?
N3 C9 C8 . . 110.2(3) ?
N3 C9 H9A . . 109.6 ?
C8 C9 H9A . . 109.6 ?
N3 C9 H9B . . 109.6 ?
C8 C9 H9B . . 109.6 ?
H9A C9 H9B . . 108.1 ?
N3 C10 H10A . . 109.5 ?
N3 C10 H10B . . 109.5 ?
H10A C10 H10B . . 109.5 ?
N3 C10 H10C . . 109.5 ?
H10A C10 H10C . . 109.5 ?
H10B C10 H10C . . 109.5 ?
C12 C11 N3 . . 112.8(3) ?
C12 C11 H11A . . 109.0 ?
N3 C11 H11A . . 109.0 ?
C12 C11 H11B . . 109.0 ?
N3 C11 H11B . . 109.0 ?
H11A C11 H11B . . 107.8 ?
N4 C12 C11 . . 177.8(5) ?
O1S C1S H1S1 . . 109.5 ?
O1S C1S H1S2 . . 109.5 ?
H1S1 C1S H1S2 . . 109.5 ?
O1S C1S H1S3 . . 109.5 ?
H1S1 C1S H1S3 . . 109.5 ?
H1S2 C1S H1S3 . . 109.5 ?
C1S O1S O1S . 2 56.9(4) ?
C1S O1S H1S . . 113.4 ?
O1S O1S H1S 2 . 150.8 ?

loop_
_geom_bond_atom_site_label_1
_geom_bond_atom_site_label_2
_geom_bond_site_symmetry_2
_geom_bond_distance
_geom_bond_publ_flag
Fe1 N1 . 2.186(3) y
Fe1 N2 . 2.235(3) y
Fe1 N3 . 2.330(3) y
Fe1 Cl1 . 2.2873(11) y
Fe1 Cl2 . 2.2908(11) y
Fe1 Cl3 . 2.3284(11) y
N1 C1 . 1.341(5) ?
N1 C5 . 1.345(5) ?
N2 C6 . 1.484(5) ?
N2 C7 . 1.484(4) ?
N2 C8 . 1.497(5) ?
N3 C9 . 1.479(4) ?
N3 C11 . 1.480(5) ?
N3 C10 . 1.499(5) ?
C1 C2 . 1.362(5) ?
C1 H1A . 0.950 ?
C2 C3 . 1.365(6) ?
C2 H2A . 0.950 ?
C3 C4 . 1.383(6) ?
C3 H3A . 0.950 ?
C4 C5 . 1.388(5) ?
C4 H4A . 0.950 ?
C5 C6 . 1.501(5) ?
C6 H6A . 0.990 ?
C6 H6B . 0.990 ?
C7 H7A . 0.980 ?
C7 H7B . 0.980 ?
C7 H7C . 0.980 ?
C8 C9 . 1.500(5) ?
C8 H8A . 0.990 ?
C8 H8B . 0.990 ?
C9 H9A . 0.990 ?
C9 H9B . 0.990 ?
C10 H10A . 0.980 ?
C10 H10B . 0.980 ?
C10 H10C . 0.980 ?
C11 C12 . 1.476(6) ?
C11 H11A . 0.990 ?
C11 H11B . 0.990 ?
C12 N4 . 1.155(5) ?
C1S O1S . 1.326(9) ?
C1S H1S1 . 0.980 ?
C1S H1S2 . 0.980 ?
C1S H1S3 . 0.980 ?
O1S O1S 2 1.449(16) ?
O1S H1S . 0.850 ?

loop_
_geom_torsion_atom_site_label_1
_geom_torsion_atom_site_label_2
_geom_torsion_atom_site_label_3
_geom_torsion_atom_site_label_4
_geom_torsion_site_symmetry_1
_geom_torsion_site_symmetry_2
_geom_torsion_site_symmetry_3
_geom_torsion_site_symmetry_4
_geom_torsion
_geom_torsion_publ_flag
N2 Fe1 N1 C1 . . . . 168.7(3) ?
Cl1 Fe1 N1 C1 . . . . 165.9(3) ?
Cl2 Fe1 N1 C1 . . . . 2.4(3) ?
Cl3 Fe1 N1 C1 . . . . -97.6(3) ?
N3 Fe1 N1 C1 . . . . 90.4(3) ?
N2 Fe1 N1 C5 . . . . -21.2(2) ?
Cl1 Fe1 N1 C5 . . . . -24.1(6) ?
Cl2 Fe1 N1 C5 . . . . 172.5(2) ?
Cl3 Fe1 N1 C5 . . . . 72.4(2) ?
N3 Fe1 N1 C5 . . . . -99.6(3) ?
N1 Fe1 N2 C6 . . . . 32.1(2) ?
Cl1 Fe1 N2 C6 . . . . -148.5(2) ?
Cl2 Fe1 N2 C6 . . . . 83.2(3) ?
Cl3 Fe1 N2 C6 . . . . -52.9(2) ?
N3 Fe1 N2 C6 . . . . 124.3(2) ?
N1 Fe1 N2 C7 . . . . 151.8(3) ?
Cl1 Fe1 N2 C7 . . . . -28.7(2) ?
Cl2 Fe1 N2 C7 . . . . -157.0(2) ?
Cl3 Fe1 N2 C7 . . . . 66.9(2) ?
N3 Fe1 N2 C7 . . . . -116.0(2) ?
N1 Fe1 N2 C8 . . . . -85.8(2) ?
Cl1 Fe1 N2 C8 . . . . 93.7(2) ?
Cl2 Fe1 N2 C8 . . . . -34.7(4) ?
Cl3 Fe1 N2 C8 . . . . -170.7(2) ?
N3 Fe1 N2 C8 . . . . 6.4(2) ?
N1 Fe1 N3 C9 . . . . 97.7(2) ?
N2 Fe1 N3 C9 . . . . 22.5(2) ?
Cl1 Fe1 N3 C9 . . . . -71.7(2) ?
Cl2 Fe1 N3 C9 . . . . -169.0(2) ?
N1 Fe1 N3 C11 . . . . -145.1(3) ?
N2 Fe1 N3 C11 . . . . 139.7(3) ?
Cl1 Fe1 N3 C11 . . . . 45.5(2) ?
Cl2 Fe1 N3 C11 . . . . -51.8(2) ?
N1 Fe1 N3 C10 . . . . -22.9(3) ?
N2 Fe1 N3 C10 . . . . -98.1(3) ?
Cl1 Fe1 N3 C10 . . . . 167.7(3) ?
Cl2 Fe1 N3 C10 . . . . 70.4(2) ?
C5 N1 C1 C2 . . . . -0.9(5) ?
Fe1 N1 C1 C2 . . . . 168.8(3) ?
N1 C1 C2 C3 . . . . 2.0(6) ?
C1 C2 C3 C4 . . . . -1.6(6) ?
C2 C3 C4 C5 . . . . 0.1(6) ?
C1 N1 C5 C4 . . . . -0.6(5) ?
Fe1 N1 C5 C4 . . . . -171.3(3) ?
C1 N1 C5 C6 . . . . 176.0(3) ?
Fe1 N1 C5 C6 . . . . 5.3(4) ?
C3 C4 C5 N1 . . . . 1.0(6) ?
C3 C4 C5 C6 . . . . -175.5(4) ?
C7 N2 C6 C5 . . . . -162.3(3) ?
C8 N2 C6 C5 . . . . 78.9(4) ?
Fe1 N2 C6 C5 . . . . -39.5(4) ?
N1 C5 C6 N2 . . . . 24.1(5) ?
C4 C5 C6 N2 . . . . -159.3(4) ?
C6 N2 C8 C9 . . . . -152.1(3) ?
C7 N2 C8 C9 . . . . 89.5(4) ?
Fe1 N2 C8 C9 . . . . -35.3(3) ?
C11 N3 C9 C8 . . . . -168.7(3) ?
C10 N3 C9 C8 . . . . 74.0(4) ?
Fe1 N3 C9 C8 . . . . -49.3(3) ?
N2 C8 C9 N3 . . . . 59.5(4) ?
C9 N3 C11 C12 . . . . -56.6(4) ?
C10 N3 C11 C12 . . . . 62.9(4) ?
Fe1 N3 C11 C12 . . . . -170.8(3) ?
